data_7132113
loop_
_publ_author_name
'Gonzalez, Andres'
'Demeshko, Serhiy'
'Meyer, Franc'
'Werncke, C. Gunnar'

_publ_section_title
;
 A low-coordinate iron organoazide complex.
;
_journal_name_full 'Chemical communications (Cambridge, England)'
_journal_paper_doi 10.1039/d3cc03765g
_journal_year 2023
_chemical_formula_moiety 'C22 H63 Fe2 K N4 Si6'
_chemical_formula_sum 'C22 H63 Fe2 K N4 Si6'
_chemical_formula_weight 703.10
_space_group_crystal_system monoclinic
_space_group_IT_number 14
_space_group_name_Hall '-P 2ybc'
_space_group_name_H-M_alt 'P 1 21/c 1'
_atom_sites_solution_hydrogens mixed
_atom_sites_solution_primary dual
_audit_creation_date 2023-06-28
_audit_creation_method
;
FinalCif V113 by Daniel Kratzert, Freiburg 2023,
https://dkratzert.de/finalcif.html
;
_audit_update_record
;
2023-07-24 deposited with the CCDC.	2023-08-30 downloaded from the CCDC.
;
_cell_angle_alpha 90
_cell_angle_beta 93.938(2)
_cell_angle_gamma 90
_cell_formula_units_Z 4
_cell_length_a 9.2649(4)
_cell_length_b 14.9686(6)
_cell_length_c 27.6440(11)
_cell_measurement_reflns_used 9928
_cell_measurement_temperature 100.00
_cell_measurement_theta_max 26.745
_cell_measurement_theta_min 2.590
_cell_volume 3824.7(3)
_computing_cell_refinement 'SAINT V8.40B (?, 2016)'
_computing_data_reduction 'SAINT V8.40B (?, 2016)'
_computing_molecular_graphics 'Olex2 1.5 (Dolomanov et al., 2009)'
_computing_publication_material 'Olex2 1.5 (Dolomanov et al., 2009)'
_computing_structure_refinement 'XL  (Sheldrick, 2008)'
_computing_structure_solution 'SHELXT 2018/2 (Sheldrick, 2018)'
_diffrn_ambient_temperature 100.00
_diffrn_measured_fraction_theta_full 1.000
_diffrn_measured_fraction_theta_max 0.999
_diffrn_measurement_device_type 'Bruker APEX-II CCD'
_diffrn_measurement_method '\f and \w scans'
_diffrn_radiation_type MoK\a
_diffrn_radiation_wavelength 0.71073
_diffrn_reflns_av_R_equivalents 0.0414
_diffrn_reflns_av_unetI/netI 0.0185
_diffrn_reflns_Laue_measured_fraction_full 1.000
_diffrn_reflns_Laue_measured_fraction_max 0.999
_diffrn_reflns_limit_h_max 11
_diffrn_reflns_limit_h_min -11
_diffrn_reflns_limit_k_max 18
_diffrn_reflns_limit_k_min -18
_diffrn_reflns_limit_l_max 35
_diffrn_reflns_limit_l_min -34
_diffrn_reflns_number 95490
_diffrn_reflns_point_group_measured_fraction_full 1.000
_diffrn_reflns_point_group_measured_fraction_max 0.999
_diffrn_reflns_theta_full 25.242
_diffrn_reflns_theta_max 26.765
_diffrn_reflns_theta_min 2.203
_diffrn_source_current 1.0
_diffrn_source_power 0.05
_diffrn_source_voltage 50.0
_diffrn_standards_number 0
_exptl_absorpt_coefficient_mu 1.073
_exptl_absorpt_correction_T_max 0.7454
_exptl_absorpt_correction_T_min 0.6773
_exptl_absorpt_correction_type multi-scan
_exptl_absorpt_process_details
;
SADABS-2016/2 (Bruker,2016/2) was used for absorption correction.
wR2(int) was 0.1192 before and 0.0539 after correction.
The Ratio of minimum to maximum transmission is 0.9086.
The \l/2 correction factor is Not present.
;
_exptl_crystal_colour 'dark orange'
_exptl_crystal_colour_modifier dark
_exptl_crystal_colour_primary orange
_exptl_crystal_density_diffrn 1.221
_exptl_crystal_description plate
_exptl_crystal_F_000 1512
_exptl_crystal_size_max 0.312
_exptl_crystal_size_mid 0.199
_exptl_crystal_size_min 0.068
_refine_diff_density_max 0.399
_refine_diff_density_min -0.360
_refine_diff_density_rms 0.056
_refine_ls_extinction_method none
_refine_ls_goodness_of_fit_ref 1.101
_refine_ls_hydrogen_treatment mixed
_refine_ls_matrix_type full
_refine_ls_number_parameters 392
_refine_ls_number_reflns 8137
_refine_ls_number_restraints 0
_refine_ls_restrained_S_all 1.101
_refine_ls_R_factor_all 0.0329
_refine_ls_R_factor_gt 0.0284
_refine_ls_shift/su_max 0.002
_refine_ls_shift/su_mean 0.000
_refine_ls_structure_factor_coef Fsqd
_refine_ls_weighting_details 'w=1/[\s^2^(Fo^2^)+(0.0221P)^2^+3.4233P] where P=(Fo^2^+2Fc^2^)/3'
_refine_ls_weighting_scheme calc
_refine_ls_wR_factor_gt 0.0632
_refine_ls_wR_factor_ref 0.0648
_reflns_Friedel_coverage 0.000
_reflns_number_gt 7396
_reflns_number_total 8137
_reflns_threshold_expression 'I > 2\s(I)'
_cod_data_source_file d3cc03765g2.cif
_cod_data_source_block 3
_cod_database_code 7132113
_shelx_shelxl_version_number 2019/1
_shelx_space_group_comment
;
The symmetry employed for this shelxl refinement is uniquely defined
by the following loop, which should always be used as a source of
symmetry information in preference to the above space-group names.
They are only intended as comments.
;
_shelx_estimated_absorpt_t_max 0.931
_shelx_estimated_absorpt_t_min 0.731
_olex2_refinement_description
;
1.a Idealised Me refined as rotating group:
 C10(H10A,H10B,H10C), C17(H17A,H17B,H17C), C18(H18A,H18B,H18C), C11(H11A,H11B,
 H11C), C19(H19A,H19B,H19C), C9(H9A,H9B,H9C), C22(H22A,H22B,H22C), C14(H14A,
 H14B,H14C), C21(H21A,H21B,H21C), C20(H20A,H20B,H20C), C8(H8A,H8B,H8C), C2(H2A,
 H2B,H2C), C5(H5A,H5B,H5C), C6(H6A,H6B,H6C), C4(H4A,H4B,H4C), C3(H3A,H3B,H3C)
;
_olex2_submission_special_instructions 'No special instructions were received'

loop_
_space_group_symop_operation_xyz
'x, y, z'
'-x, y+1/2, -z+1/2'
'-x, -y, -z'
'x, -y-1/2, z-1/2'

loop_
_atom_site_label
_atom_site_type_symbol
_atom_site_fract_x
_atom_site_fract_y
_atom_site_fract_z
_atom_site_U_iso_or_equiv
_atom_site_adp_type
_atom_site_occupancy
_atom_site_site_symmetry_order
_atom_site_calc_flag
_atom_site_refinement_flags_posn
_atom_site_refinement_flags_adp
_atom_site_refinement_flags_occupancy
_atom_site_disorder_assembly
_atom_site_disorder_group
Fe2 Fe 0.24935(3) 0.61651(2) 0.62035(2) 0.01177(6) Uani 1 1 d . . . . .
Fe1 Fe 0.29932(3) 0.78598(2) 0.61803(2) 0.01309(6) Uani 1 1 d . . . . .
K15 K 0.89688(5) 0.70447(3) 0.57788(2) 0.02706(10) Uani 1 1 d . . . . .
Si4 Si 0.35239(5) 0.42288(3) 0.58682(2) 0.01452(10) Uani 1 1 d . . . . .
Si5 Si 0.50792(5) 0.66610(3) 0.69524(2) 0.01470(10) Uani 1 1 d . . . . .
Si3 Si 0.09227(5) 0.44022(3) 0.64578(2) 0.01603(10) Uani 1 1 d . . . . .
Si6 Si 0.22171(5) 0.73362(3) 0.72327(2) 0.01613(10) Uani 1 1 d . . . . .
Si1 Si 0.52129(6) 0.94336(4) 0.60455(2) 0.02171(11) Uani 1 1 d . . . . .
Si2 Si 0.20524(6) 0.98733(3) 0.60597(2) 0.02217(12) Uani 1 1 d . . . . .
N2 N 0.23147(15) 0.48577(9) 0.61642(5) 0.0148(3) Uani 1 1 d . . . . .
N4 N 0.33105(15) 0.69929(9) 0.67726(5) 0.0131(3) Uani 1 1 d . . . . .
N3 N 0.20673(15) 0.70498(10) 0.57355(5) 0.0150(3) Uani 1 1 d . . . . .
N1 N 0.34401(17) 0.91155(10) 0.60684(6) 0.0198(3) Uani 1 1 d . . . . .
C12 C 0.2698(2) 0.37022(14) 0.52918(7) 0.0216(4) Uani 1 1 d . . . . .
C13 C 0.20492(19) 0.70795(12) 0.52045(6) 0.0174(4) Uani 1 1 d . . . . .
C10 C 0.4348(2) 0.32874(13) 0.62436(7) 0.0249(4) Uani 1 1 d . . . . .
H10A H 0.473643 0.351967 0.655750 0.037 Uiso 1 1 calc R U . . .
H10B H 0.513045 0.301453 0.607365 0.037 Uiso 1 1 calc R U . . .
H10C H 0.360555 0.283749 0.629543 0.037 Uiso 1 1 calc R U . . .
C15 C 0.1099(2) 0.78460(13) 0.49918(7) 0.0227(4) Uani 1 1 d . . . . .
C17 C 0.5928(2) 0.72814(14) 0.74872(7) 0.0241(4) Uani 1 1 d . . . . .
H17A H 0.585428 0.792557 0.742713 0.036 Uiso 1 1 calc R U . . .
H17B H 0.694957 0.711265 0.753755 0.036 Uiso 1 1 calc R U . . .
H17C H 0.542530 0.713071 0.777686 0.036 Uiso 1 1 calc R U . . .
C18 C 0.5170(2) 0.54483(13) 0.71053(7) 0.0223(4) Uani 1 1 d . . . . .
H18A H 0.459632 0.533143 0.738351 0.033 Uiso 1 1 calc R U . . .
H18B H 0.617854 0.527753 0.718667 0.033 Uiso 1 1 calc R U . . .
H18C H 0.478229 0.509844 0.682623 0.033 Uiso 1 1 calc R U . . .
C11 C 0.50918(19) 0.49100(12) 0.56882(7) 0.0187(4) Uani 1 1 d . . . . .
H11A H 0.473402 0.543683 0.550675 0.028 Uiso 1 1 calc R U . . .
H11B H 0.569004 0.454931 0.548396 0.028 Uiso 1 1 calc R U . . .
H11C H 0.567295 0.510088 0.597945 0.028 Uiso 1 1 calc R U . . .
C19 C 0.2598(2) 0.85227(13) 0.74062(7) 0.0235(4) Uani 1 1 d . . . . .
H19A H 0.362106 0.858574 0.751658 0.035 Uiso 1 1 calc R U . . .
H19B H 0.199442 0.869533 0.766836 0.035 Uiso 1 1 calc R U . . .
H19C H 0.237902 0.890985 0.712485 0.035 Uiso 1 1 calc R U . . .
C9 C 0.0551(2) 0.31852(13) 0.63342(8) 0.0290(5) Uani 1 1 d . . . . .
H9A H 0.050038 0.307833 0.598372 0.043 Uiso 1 1 calc R U . . .
H9B H -0.037222 0.301925 0.646262 0.043 Uiso 1 1 calc R U . . .
H9C H 0.132980 0.282399 0.649195 0.043 Uiso 1 1 calc R U . . .
C7 C -0.0821(2) 0.49916(15) 0.62808(9) 0.0256(4) Uani 1 1 d . . . . .
C22 C 0.1509(2) 0.61878(13) 0.49873(7) 0.0224(4) Uani 1 1 d . . . . .
H22A H 0.217622 0.570939 0.509660 0.034 Uiso 1 1 calc R U . . .
H22B H 0.146228 0.622475 0.463264 0.034 Uiso 1 1 calc R U . . .
H22C H 0.054346 0.605920 0.509390 0.034 Uiso 1 1 calc R U . . .
C14 C 0.3574(2) 0.72526(14) 0.50435(7) 0.0238(4) Uani 1 1 d . . . . .
H14A H 0.390391 0.784335 0.515693 0.036 Uiso 1 1 calc R U . . .
H14B H 0.355729 0.723070 0.468889 0.036 Uiso 1 1 calc R U . . .
H14C H 0.423614 0.679458 0.518185 0.036 Uiso 1 1 calc R U . . .
C21 C 0.2440(2) 0.66601(14) 0.78063(7) 0.0276(4) Uani 1 1 d . . . . .
H21A H 0.247334 0.602352 0.772505 0.041 Uiso 1 1 calc R U . . .
H21B H 0.162153 0.677313 0.800422 0.041 Uiso 1 1 calc R U . . .
H21C H 0.334244 0.683143 0.798860 0.041 Uiso 1 1 calc R U . . .
C20 C 0.0256(2) 0.72529(14) 0.70247(8) 0.0255(4) Uani 1 1 d . . . . .
H20A H 0.007506 0.758781 0.672195 0.038 Uiso 1 1 calc R U . . .
H20B H -0.033197 0.750286 0.727338 0.038 Uiso 1 1 calc R U . . .
H20C H -0.000307 0.662443 0.696983 0.038 Uiso 1 1 calc R U . . .
C16 C 0.6325(2) 0.68478(14) 0.64575(7) 0.0200(4) Uani 1 1 d . . . . .
C8 C 0.1224(2) 0.45076(16) 0.71304(7) 0.0308(5) Uani 1 1 d . . . . .
H8A H 0.210216 0.418076 0.724121 0.046 Uiso 1 1 calc R U . . .
H8B H 0.039321 0.425779 0.728489 0.046 Uiso 1 1 calc R U . . .
H8C H 0.133596 0.513944 0.721789 0.046 Uiso 1 1 calc R U . . .
C2 C 0.6183(2) 0.93932(14) 0.66593(7) 0.0276(4) Uani 1 1 d . . . . .
H2A H 0.575649 0.983085 0.687129 0.041 Uiso 1 1 calc R U . . .
H2B H 0.720744 0.953416 0.663272 0.041 Uiso 1 1 calc R U . . .
H2C H 0.609449 0.879349 0.679635 0.041 Uiso 1 1 calc R U . . .
C5 C 0.1808(3) 1.05244(15) 0.54812(9) 0.0357(5) Uani 1 1 d . . . . .
H5A H 0.257637 1.097315 0.547204 0.054 Uiso 1 1 calc R U . . .
H5B H 0.086477 1.082273 0.546400 0.054 Uiso 1 1 calc R U . . .
H5C H 0.185668 1.011803 0.520481 0.054 Uiso 1 1 calc R U . . .
C1 C 0.6248(2) 0.87055(17) 0.56310(8) 0.0300(5) Uani 1 1 d . . . . .
C6 C 0.0257(2) 0.93152(14) 0.61190(9) 0.0314(5) Uani 1 1 d . . . . .
H6A H 0.006644 0.889567 0.585006 0.047 Uiso 1 1 calc R U . . .
H6B H -0.050772 0.976834 0.611071 0.047 Uiso 1 1 calc R U . . .
H6C H 0.027602 0.899056 0.642724 0.047 Uiso 1 1 calc R U . . .
C4 C 0.2257(3) 1.07067(15) 0.65655(9) 0.0408(6) Uani 1 1 d . . . . .
H4A H 0.234047 1.039186 0.687697 0.061 Uiso 1 1 calc R U . . .
H4B H 0.140808 1.109890 0.655323 0.061 Uiso 1 1 calc R U . . .
H4C H 0.312864 1.106527 0.653080 0.061 Uiso 1 1 calc R U . . .
C3 C 0.5504(3) 1.05900(16) 0.58121(10) 0.0448(6) Uani 1 1 d . . . . .
H3A H 0.513734 1.062604 0.547154 0.067 Uiso 1 1 calc R U . . .
H3B H 0.653967 1.072886 0.583876 0.067 Uiso 1 1 calc R U . . .
H3C H 0.498576 1.102002 0.600383 0.067 Uiso 1 1 calc R U . . .
H16A H 0.594(2) 0.6690(16) 0.6166(9) 0.027(6) Uiso 1 1 d . . . . .
H16B H 0.654(2) 0.7450(16) 0.6433(8) 0.020(5) Uiso 1 1 d . . . . .
H1A H 0.596(3) 0.8875(19) 0.5314(11) 0.051(8) Uiso 1 1 d . . . . .
H1B H 0.731(3) 0.8859(18) 0.5679(9) 0.046(7) Uiso 1 1 d . . . . .
H1C H 0.607(3) 0.8052(18) 0.5682(9) 0.044(7) Uiso 1 1 d . . . . .
H16C H 0.715(3) 0.6531(18) 0.6539(10) 0.047(8) Uiso 1 1 d . . . . .
H12A H 0.192(3) 0.3340(18) 0.5360(9) 0.043(7) Uiso 1 1 d . . . . .
H12B H 0.340(3) 0.3316(18) 0.5146(9) 0.045(7) Uiso 1 1 d . . . . .
H12C H 0.241(3) 0.4130(19) 0.5061(10) 0.045(7) Uiso 1 1 d . . . . .
H7A H -0.083(2) 0.5559(17) 0.6400(8) 0.031(6) Uiso 1 1 d . . . . .
H7B H -0.096(3) 0.5022(16) 0.5950(9) 0.032(6) Uiso 1 1 d . . . . .
H7C H -0.160(3) 0.4710(18) 0.6391(9) 0.041(7) Uiso 1 1 d . . . . .
H15A H 0.122(2) 0.7891(15) 0.4653(9) 0.027(6) Uiso 1 1 d . . . . .
H15B H 0.007(3) 0.7767(15) 0.5030(8) 0.026(6) Uiso 1 1 d . . . . .
H15C H 0.138(2) 0.8397(15) 0.5150(8) 0.022(5) Uiso 1 1 d . . . . .

loop_
_atom_site_aniso_label
_atom_site_aniso_U_11
_atom_site_aniso_U_22
_atom_site_aniso_U_33
_atom_site_aniso_U_23
_atom_site_aniso_U_13
_atom_site_aniso_U_12
Fe2 0.01223(12) 0.00989(11) 0.01318(12) -0.00014(9) 0.00079(9) 0.00105(9)
Fe1 0.01306(12) 0.01132(12) 0.01470(12) 0.00020(9) -0.00036(9) 0.00026(9)
K15 0.0174(2) 0.0347(2) 0.0295(2) 0.00301(19) 0.00452(16) 0.00354(17)
Si4 0.0150(2) 0.0120(2) 0.0165(2) -0.00086(18) 0.00095(18) 0.00181(17)
Si5 0.0140(2) 0.0160(2) 0.0138(2) -0.00044(18) -0.00132(17) 0.00308(18)
Si3 0.0149(2) 0.0134(2) 0.0199(2) 0.00075(19) 0.00199(18) -0.00051(18)
Si6 0.0163(2) 0.0149(2) 0.0176(2) -0.00332(19) 0.00438(18) 0.00000(18)
Si1 0.0202(3) 0.0209(3) 0.0234(3) 0.0053(2) -0.0028(2) -0.0062(2)
Si2 0.0253(3) 0.0141(2) 0.0266(3) 0.0020(2) -0.0013(2) 0.0027(2)
N2 0.0157(7) 0.0105(7) 0.0185(7) 0.0008(6) 0.0020(6) 0.0008(5)
N4 0.0136(7) 0.0129(7) 0.0128(7) 0.0003(5) 0.0005(5) 0.0020(5)
N3 0.0156(7) 0.0140(7) 0.0153(7) 0.0006(6) -0.0009(6) 0.0003(6)
N1 0.0201(8) 0.0143(7) 0.0244(8) 0.0033(6) -0.0017(6) -0.0024(6)
C12 0.0201(9) 0.0207(10) 0.0238(10) -0.0054(8) 0.0006(8) -0.0003(8)
C13 0.0191(9) 0.0178(9) 0.0150(8) -0.0005(7) -0.0008(7) 0.0022(7)
C10 0.0291(10) 0.0188(9) 0.0271(10) 0.0025(8) 0.0035(8) 0.0075(8)
C15 0.0285(11) 0.0210(10) 0.0179(9) 0.0017(8) -0.0034(8) 0.0042(8)
C17 0.0242(10) 0.0270(10) 0.0201(9) -0.0027(8) -0.0056(8) 0.0008(8)
C18 0.0242(10) 0.0205(9) 0.0217(9) 0.0024(7) -0.0022(7) 0.0069(8)
C11 0.0165(8) 0.0199(9) 0.0198(9) -0.0023(7) 0.0027(7) 0.0001(7)
C19 0.0242(10) 0.0194(9) 0.0273(10) -0.0078(8) 0.0046(8) 0.0004(8)
C9 0.0289(11) 0.0160(9) 0.0426(12) 0.0024(9) 0.0065(9) -0.0035(8)
C7 0.0178(10) 0.0222(10) 0.0371(13) -0.0013(9) 0.0025(8) 0.0006(8)
C22 0.0268(10) 0.0203(9) 0.0195(9) -0.0041(7) -0.0037(7) 0.0027(8)
C14 0.0236(10) 0.0286(10) 0.0196(9) 0.0018(8) 0.0046(7) 0.0001(8)
C21 0.0387(12) 0.0258(10) 0.0190(9) -0.0001(8) 0.0079(8) -0.0008(9)
C20 0.0193(9) 0.0257(10) 0.0320(11) -0.0081(8) 0.0064(8) -0.0005(8)
C16 0.0142(9) 0.0230(10) 0.0230(10) -0.0013(8) 0.0019(7) 0.0022(7)
C8 0.0314(11) 0.0404(13) 0.0208(10) 0.0048(9) 0.0044(8) -0.0104(9)
C2 0.0277(11) 0.0281(11) 0.0262(10) -0.0032(8) -0.0033(8) -0.0037(8)
C5 0.0345(12) 0.0312(12) 0.0407(13) 0.0140(10) -0.0037(10) 0.0055(9)
C1 0.0229(10) 0.0453(14) 0.0216(10) 0.0006(10) 0.0014(8) -0.0076(9)
C6 0.0218(10) 0.0267(11) 0.0466(13) 0.0024(10) 0.0073(9) 0.0060(8)
C4 0.0598(16) 0.0196(11) 0.0421(14) -0.0053(10) -0.0027(12) 0.0056(10)
C3 0.0335(13) 0.0350(13) 0.0645(17) 0.0221(12) -0.0078(12) -0.0135(10)

loop_
_atom_type_symbol
_atom_type_description
_atom_type_scat_dispersion_real
_atom_type_scat_dispersion_imag
_atom_type_scat_source
C C 0.0033 0.0016 'International Tables Vol C Tables 4.2.6.8 and 6.1.1.4'
H H 0.0000 0.0000 'International Tables Vol C Tables 4.2.6.8 and 6.1.1.4'
Fe Fe 0.3463 0.8444 'International Tables Vol C Tables 4.2.6.8 and 6.1.1.4'
K K 0.2009 0.2494 'International Tables Vol C Tables 4.2.6.8 and 6.1.1.4'
N N 0.0061 0.0033 'International Tables Vol C Tables 4.2.6.8 and 6.1.1.4'
Si Si 0.0817 0.0704 'International Tables Vol C Tables 4.2.6.8 and 6.1.1.4'

loop_
_geom_angle_atom_site_label_1
_geom_angle_atom_site_label_2
_geom_angle_atom_site_label_3
_geom_angle
_geom_angle_site_symmetry_1
_geom_angle_site_symmetry_3
_geom_angle_publ_flag
N2 Fe2 K15 105.77(4) . 1_455 ?
N2 Fe2 N4 130.74(6) . . ?
N4 Fe2 K15 107.28(4) . 1_455 ?
N3 Fe2 K15 51.69(5) . 1_455 ?
N3 Fe2 N2 130.70(6) . . ?
N3 Fe2 N4 98.51(6) . . ?
N4 Fe1 K15 96.08(4) . 1_455 ?
N3 Fe1 K15 41.61(4) . 1_455 ?
N3 Fe1 N4 98.29(6) . . ?
N3 Fe1 N1 127.28(6) . . ?
N1 Fe1 K15 116.90(5) . 1_455 ?
N1 Fe1 N4 134.42(6) . . ?
Fe2 K15 Fe1 39.072(7) 1_655 1_655 ?
Fe2 K15 H16B 124.3(4) 1_655 . ?
Fe2 K15 H1C 164.6(5) 1_655 . ?
Fe2 K15 H16C 102.9(6) 1_655 . ?
Fe1 K15 H16B 119.1(4) 1_655 . ?
Fe1 K15 H1C 131.7(5) 1_655 . ?
Fe1 K15 H16C 117.2(5) 1_655 . ?
N3 K15 Fe2 30.69(3) 1_655 1_655 ?
N3 K15 Fe1 25.83(3) 1_655 1_655 ?
N3 K15 C12 110.85(5) 1_655 3_666 ?
N3 K15 C13 25.76(4) 1_655 1_655 ?
N3 K15 C15 47.28(4) 1_655 1_655 ?
N3 K15 C7 89.42(5) 1_655 1_655 ?
N3 K15 H16B 143.4(4) 1_655 . ?
N3 K15 H1C 149.5(5) 1_655 . ?
N3 K15 H16C 131.5(6) 1_655 . ?
C12 K15 Fe2 120.08(4) 3_666 1_655 ?
C12 K15 Fe1 133.91(4) 3_666 1_655 ?
C12 K15 H16B 105.7(4) 3_666 . ?
C12 K15 H1C 75.3(5) 3_666 . ?
C12 K15 H16C 107.0(5) 3_666 . ?
C13 K15 Fe2 52.10(3) 1_655 1_655 ?
C13 K15 Fe1 47.29(3) 1_655 1_655 ?
C13 K15 C12 86.80(5) 1_655 3_666 ?
C13 K15 C7 100.46(5) 1_655 1_655 ?
C13 K15 H16B 164.6(4) 1_655 . ?
C13 K15 H1C 135.7(5) 1_655 . ?
C13 K15 H16C 154.8(6) 1_655 . ?
C15 K15 Fe2 77.16(4) 1_655 1_655 ?
C15 K15 Fe1 58.60(4) 1_655 1_655 ?
C15 K15 C12 78.57(5) 1_655 3_666 ?
C15 K15 C13 26.80(4) 1_655 1_655 ?
C15 K15 C7 126.06(5) 1_655 1_655 ?
C15 K15 H16B 145.9(4) 1_655 . ?
C15 K15 H1C 109.0(5) 1_655 . ?
C15 K15 H16C 173.1(5) 1_655 . ?
C7 K15 Fe2 60.82(4) 1_655 1_655 ?
C7 K15 Fe1 97.88(4) 1_655 1_655 ?
C7 K15 C12 93.90(5) 1_655 3_666 ?
C7 K15 H16B 87.8(4) 1_655 . ?
C7 K15 H1C 120.5(5) 1_655 . ?
C7 K15 H16C 58.5(6) 1_655 . ?
H16B K15 H1C 43.7(6) . . ?
H16B K15 H16C 29.4(7) . . ?
H1C K15 H16C 69.2(8) . . ?
N2 Si4 C12 113.04(8) . . ?
N2 Si4 C10 113.70(8) . . ?
N2 Si4 C11 111.89(8) . . ?
C10 Si4 C12 106.13(9) . . ?
C11 Si4 C12 106.24(9) . . ?
C11 Si4 C10 105.20(9) . . ?
N4 Si5 C17 114.67(8) . . ?
N4 Si5 C18 111.54(8) . . ?
N4 Si5 C16 111.26(8) . . ?
C18 Si5 C17 107.09(9) . . ?
C18 Si5 C16 106.92(9) . . ?
C16 Si5 C17 104.86(9) . . ?
N2 Si3 C9 115.74(9) . . ?
N2 Si3 C7 110.63(9) . . ?
N2 Si3 C8 111.85(9) . . ?
C7 Si3 C9 105.33(10) . . ?
C8 Si3 C9 106.00(10) . . ?
C8 Si3 C7 106.69(11) . . ?
N4 Si6 C19 110.86(8) . . ?
N4 Si6 C21 114.68(8) . . ?
N4 Si6 C20 110.74(8) . . ?
C19 Si6 C21 106.70(9) . . ?
C19 Si6 C20 107.74(9) . . ?
C20 Si6 C21 105.75(10) . . ?
N1 Si1 C2 111.10(9) . . ?
N1 Si1 C1 112.92(9) . . ?
N1 Si1 C3 115.46(10) . . ?
C2 Si1 C1 107.45(10) . . ?
C2 Si1 C3 105.76(11) . . ?
C3 Si1 C1 103.48(12) . . ?
N1 Si2 C5 113.76(10) . . ?
N1 Si2 C6 111.86(9) . . ?
N1 Si2 C4 113.14(10) . . ?
C5 Si2 C6 104.49(11) . . ?
C5 Si2 C4 106.91(11) . . ?
C4 Si2 C6 106.00(12) . . ?
Si4 N2 Fe2 121.18(8) . . ?
Si3 N2 Fe2 115.69(8) . . ?
Si3 N2 Si4 123.10(9) . . ?
Fe1 N4 Fe2 75.88(5) . . ?
Si5 N4 Fe2 109.08(7) . . ?
Si5 N4 Fe1 118.42(7) . . ?
Si5 N4 Si6 116.91(8) . . ?
Si6 N4 Fe2 121.23(8) . . ?
Si6 N4 Fe1 109.14(7) . . ?
Fe2 N3 Fe1 86.54(6) . . ?
Fe2 N3 K15 97.62(6) . 1_455 ?
Fe1 N3 K15 112.56(6) . 1_455 ?
C13 N3 Fe2 134.36(12) . . ?
C13 N3 Fe1 127.21(11) . . ?
C13 N3 K15 95.66(10) . 1_455 ?
Si1 N1 Fe1 119.12(9) . . ?
Si2 N1 Fe1 118.18(8) . . ?
Si2 N1 Si1 122.35(9) . . ?
K15 C12 H12A 71.1(16) 3_666 . ?
K15 C12 H12B 73.8(15) 3_666 . ?
K15 C12 H12C 62.7(16) 3_666 . ?
Si4 C12 K15 174.08(10) . 3_666 ?
Si4 C12 H12A 110.2(16) . . ?
Si4 C12 H12B 110.8(15) . . ?
Si4 C12 H12C 111.8(17) . . ?
H12A C12 H12B 106(2) . . ?
H12A C12 H12C 110(2) . . ?
H12B C12 H12C 107(2) . . ?
N3 C13 K15 58.58(8) . 1_455 ?
N3 C13 C15 111.83(15) . . ?
N3 C13 C22 110.26(15) . . ?
N3 C13 C14 110.38(14) . . ?
C15 C13 K15 73.14(11) . 1_455 ?
C22 C13 K15 84.64(10) . 1_455 ?
C22 C13 C15 109.69(15) . . ?
C14 C13 K15 165.90(12) . 1_455 ?
C14 C13 C15 106.11(16) . . ?
C14 C13 C22 108.44(15) . . ?
Si4 C10 H10A 109.5 . . ?
Si4 C10 H10B 109.5 . . ?
Si4 C10 H10C 109.5 . . ?
H10A C10 H10B 109.5 . . ?
H10A C10 H10C 109.5 . . ?
H10B C10 H10C 109.5 . . ?
K15 C15 H15A 143.2(14) 1_455 . ?
K15 C15 H15B 40.7(13) 1_455 . ?
K15 C15 H15C 99.6(13) 1_455 . ?
C13 C15 K15 80.06(11) . 1_455 ?
C13 C15 H15A 108.8(14) . . ?
C13 C15 H15B 114.1(13) . . ?
C13 C15 H15C 109.7(13) . . ?
H15A C15 H15B 107.5(19) . . ?
H15A C15 H15C 109.9(19) . . ?
H15B C15 H15C 106.8(18) . . ?
Si5 C17 H17A 109.5 . . ?
Si5 C17 H17B 109.5 . . ?
Si5 C17 H17C 109.5 . . ?
H17A C17 H17B 109.5 . . ?
H17A C17 H17C 109.5 . . ?
H17B C17 H17C 109.5 . . ?
Si5 C18 H18A 109.5 . . ?
Si5 C18 H18B 109.5 . . ?
Si5 C18 H18C 109.5 . . ?
H18A C18 H18B 109.5 . . ?
H18A C18 H18C 109.5 . . ?
H18B C18 H18C 109.5 . . ?
Si4 C11 H11A 109.5 . . ?
Si4 C11 H11B 109.5 . . ?
Si4 C11 H11C 109.5 . . ?
H11A C11 H11B 109.5 . . ?
H11A C11 H11C 109.5 . . ?
H11B C11 H11C 109.5 . . ?
Si6 C19 H19A 109.5 . . ?
Si6 C19 H19B 109.5 . . ?
Si6 C19 H19C 109.5 . . ?
H19A C19 H19B 109.5 . . ?
H19A C19 H19C 109.5 . . ?
H19B C19 H19C 109.5 . . ?
Si3 C9 H9A 109.5 . . ?
Si3 C9 H9B 109.5 . . ?
Si3 C9 H9C 109.5 . . ?
H9A C9 H9B 109.5 . . ?
H9A C9 H9C 109.5 . . ?
H9B C9 H9C 109.5 . . ?
K15 C7 H7A 45.4(15) 1_455 . ?
K15 C7 H7B 62.9(15) 1_455 . ?
K15 C7 H7C 122.5(16) 1_455 . ?
Si3 C7 K15 124.08(9) . 1_455 ?
Si3 C7 H7A 112.2(15) . . ?
Si3 C7 H7B 110.1(15) . . ?
Si3 C7 H7C 112.7(16) . . ?
H7A C7 H7B 108(2) . . ?
H7A C7 H7C 106(2) . . ?
H7B C7 H7C 107(2) . . ?
C13 C22 H22A 109.5 . . ?
C13 C22 H22B 109.5 . . ?
C13 C22 H22C 109.5 . . ?
H22A C22 H22B 109.5 . . ?
H22A C22 H22C 109.5 . . ?
H22B C22 H22C 109.5 . . ?
C13 C14 H14A 109.5 . . ?
C13 C14 H14B 109.5 . . ?
C13 C14 H14C 109.5 . . ?
H14A C14 H14B 109.5 . . ?
H14A C14 H14C 109.5 . . ?
H14B C14 H14C 109.5 . . ?
Si6 C21 H21A 109.5 . . ?
Si6 C21 H21B 109.5 . . ?
Si6 C21 H21C 109.5 . . ?
H21A C21 H21B 109.5 . . ?
H21A C21 H21C 109.5 . . ?
H21B C21 H21C 109.5 . . ?
Si6 C20 H20A 109.5 . . ?
Si6 C20 H20B 109.5 . . ?
Si6 C20 H20C 109.5 . . ?
H20A C20 H20B 109.5 . . ?
H20A C20 H20C 109.5 . . ?
H20B C20 H20C 109.5 . . ?
Si5 C16 H16A 112.9(15) . . ?
Si5 C16 H16B 110.3(13) . . ?
Si5 C16 H16C 106.9(17) . . ?
H16A C16 H16B 105.6(19) . . ?
H16A C16 H16C 111(2) . . ?
H16B C16 H16C 110(2) . . ?
Si3 C8 H8A 109.5 . . ?
Si3 C8 H8B 109.5 . . ?
Si3 C8 H8C 109.5 . . ?
H8A C8 H8B 109.5 . . ?
H8A C8 H8C 109.5 . . ?
H8B C8 H8C 109.5 . . ?
Si1 C2 H2A 109.5 . . ?
Si1 C2 H2B 109.5 . . ?
Si1 C2 H2C 109.5 . . ?
H2A C2 H2B 109.5 . . ?
H2A C2 H2C 109.5 . . ?
H2B C2 H2C 109.5 . . ?
Si2 C5 H5A 109.5 . . ?
Si2 C5 H5B 109.5 . . ?
Si2 C5 H5C 109.5 . . ?
H5A C5 H5B 109.5 . . ?
H5A C5 H5C 109.5 . . ?
H5B C5 H5C 109.5 . . ?
Si1 C1 H1A 106.6(17) . . ?
Si1 C1 H1B 108.7(15) . . ?
Si1 C1 H1C 112.5(15) . . ?
H1A C1 H1B 106(2) . . ?
H1A C1 H1C 111(2) . . ?
H1B C1 H1C 112(2) . . ?
Si2 C6 H6A 109.5 . . ?
Si2 C6 H6B 109.5 . . ?
Si2 C6 H6C 109.5 . . ?
H6A C6 H6B 109.5 . . ?
H6A C6 H6C 109.5 . . ?
H6B C6 H6C 109.5 . . ?
Si2 C4 H4A 109.5 . . ?
Si2 C4 H4B 109.5 . . ?
Si2 C4 H4C 109.5 . . ?
H4A C4 H4B 109.5 . . ?
H4A C4 H4C 109.5 . . ?
H4B C4 H4C 109.5 . . ?
Si1 C3 H3A 109.5 . . ?
Si1 C3 H3B 109.5 . . ?
Si1 C3 H3C 109.5 . . ?
H3A C3 H3B 109.5 . . ?
H3A C3 H3C 109.5 . . ?
H3B C3 H3C 109.5 . . ?

loop_
_geom_bond_atom_site_label_1
_geom_bond_atom_site_label_2
_geom_bond_distance
_geom_bond_site_symmetry_2
_geom_bond_publ_flag
Fe2 K15 3.6399(5) 1_455 ?
Fe2 N2 1.9663(14) . ?
Fe2 N4 2.1024(14) . ?
Fe2 N3 1.8744(14) . ?
Fe1 K15 4.0068(5) 1_455 ?
Fe1 N4 2.0942(14) . ?
Fe1 N3 1.8901(15) . ?
Fe1 N1 1.9539(15) . ?
K15 N3 2.8814(15) 1_655 ?
K15 C12 3.430(2) 3_666 ?
K15 C13 3.3602(19) 1_655 ?
K15 C15 3.265(2) 1_655 ?
K15 C7 3.372(2) 1_655 ?
K15 H16B 3.04(2) . ?
K15 H1C 3.07(3) . ?
K15 H16C 2.89(3) . ?
Si4 N2 1.7136(15) . ?
Si4 C12 1.891(2) . ?
Si4 C10 1.8806(19) . ?
Si4 C11 1.8699(18) . ?
Si5 N4 1.7514(15) . ?
Si5 C17 1.8729(19) . ?
Si5 C18 1.8645(19) . ?
Si5 C16 1.871(2) . ?
Si3 N2 1.7119(15) . ?
Si3 C9 1.881(2) . ?
Si3 C7 1.876(2) . ?
Si3 C8 1.868(2) . ?
Si6 N4 1.7563(15) . ?
Si6 C19 1.8670(19) . ?
Si6 C21 1.881(2) . ?
Si6 C20 1.872(2) . ?
Si1 N1 1.7155(16) . ?
Si1 C2 1.866(2) . ?
Si1 C1 1.890(2) . ?
Si1 C3 1.873(2) . ?
Si2 N1 1.7135(16) . ?
Si2 C5 1.873(2) . ?
Si2 C6 1.879(2) . ?
Si2 C4 1.874(2) . ?
N3 C13 1.468(2) . ?
C12 H12A 0.93(3) . ?
C12 H12B 0.97(3) . ?
C12 H12C 0.93(3) . ?
C13 C15 1.538(2) . ?
C13 C22 1.533(2) . ?
C13 C14 1.532(3) . ?
C10 H10A 0.9800 . ?
C10 H10B 0.9800 . ?
C10 H10C 0.9800 . ?
C15 H15A 0.95(2) . ?
C15 H15B 0.98(2) . ?
C15 H15C 0.96(2) . ?
C17 H17A 0.9800 . ?
C17 H17B 0.9800 . ?
C17 H17C 0.9800 . ?
C18 H18A 0.9800 . ?
C18 H18B 0.9800 . ?
C18 H18C 0.9800 . ?
C11 H11A 0.9800 . ?
C11 H11B 0.9800 . ?
C11 H11C 0.9800 . ?
C19 H19A 0.9800 . ?
C19 H19B 0.9800 . ?
C19 H19C 0.9800 . ?
C9 H9A 0.9800 . ?
C9 H9B 0.9800 . ?
C9 H9C 0.9800 . ?
C7 H7A 0.91(3) . ?
C7 H7B 0.92(2) . ?
C7 H7C 0.90(3) . ?
C22 H22A 0.9800 . ?
C22 H22B 0.9800 . ?
C22 H22C 0.9800 . ?
C14 H14A 0.9800 . ?
C14 H14B 0.9800 . ?
C14 H14C 0.9800 . ?
C21 H21A 0.9800 . ?
C21 H21B 0.9800 . ?
C21 H21C 0.9800 . ?
C20 H20A 0.9800 . ?
C20 H20B 0.9800 . ?
C20 H20C 0.9800 . ?
C16 H16A 0.89(2) . ?
C16 H16B 0.93(2) . ?
C16 H16C 0.92(3) . ?
C8 H8A 0.9800 . ?
C8 H8B 0.9800 . ?
C8 H8C 0.9800 . ?
C2 H2A 0.9800 . ?
C2 H2B 0.9800 . ?
C2 H2C 0.9800 . ?
C5 H5A 0.9800 . ?
C5 H5B 0.9800 . ?
C5 H5C 0.9800 . ?
C1 H1A 0.94(3) . ?
C1 H1B 1.01(3) . ?
C1 H1C 1.00(3) . ?
C6 H6A 0.9800 . ?
C6 H6B 0.9800 . ?
C6 H6C 0.9800 . ?
C4 H4A 0.9800 . ?
C4 H4B 0.9800 . ?
C4 H4C 0.9800 . ?
C3 H3A 0.9800 . ?
C3 H3B 0.9800 . ?
C3 H3C 0.9800 . ?

loop_
_geom_torsion_atom_site_label_1
_geom_torsion_atom_site_label_2
_geom_torsion_atom_site_label_3
_geom_torsion_atom_site_label_4
_geom_torsion
_geom_torsion_site_symmetry_1
_geom_torsion_site_symmetry_2
_geom_torsion_site_symmetry_3
_geom_torsion_site_symmetry_4
_geom_torsion_publ_flag
Fe2 N3 C13 K15 106.46(15) . . . 1_455 ?
Fe2 N3 C13 C15 158.81(14) . . . . ?
Fe2 N3 C13 C22 36.5(2) . . . . ?
Fe2 N3 C13 C14 -83.3(2) . . . . ?
Fe1 N3 C13 K15 -124.01(13) . . . 1_455 ?
Fe1 N3 C13 C15 -71.66(19) . . . . ?
Fe1 N3 C13 C22 166.00(12) . . . . ?
Fe1 N3 C13 C14 46.2(2) . . . . ?
K15 Fe2 N3 Fe1 112.31(6) 1_455 . . . ?
K15 Fe2 N3 C13 -105.67(17) 1_455 . . . ?
K15 Fe1 N3 Fe2 -96.82(7) 1_455 . . . ?
K15 Fe1 N3 C13 116.72(16) 1_455 . . . ?
K15 N3 C13 C15 52.35(15) 1_455 . . . ?
K15 N3 C13 C22 -69.98(13) 1_455 . . . ?
K15 N3 C13 C14 170.23(12) 1_455 . . . ?
N2 Fe2 N3 Fe1 -170.55(6) . . . . ?
N2 Fe2 N3 K15 77.14(8) . . . 1_455 ?
N2 Fe2 N3 C13 -28.53(19) . . . . ?
N2 Si3 C7 K15 -19.33(14) . . . 1_455 ?
N4 Fe2 N3 Fe1 6.97(6) . . . . ?
N4 Fe2 N3 K15 -105.34(5) . . . 1_455 ?
N4 Fe2 N3 C13 148.99(16) . . . . ?
N4 Fe1 N3 Fe2 -6.99(6) . . . . ?
N4 Fe1 N3 K15 89.83(6) . . . 1_455 ?
N4 Fe1 N3 C13 -153.45(14) . . . . ?
N3 C13 C15 K15 -44.91(13) . . . 1_455 ?
N1 Fe1 N3 Fe2 173.24(6) . . . . ?
N1 Fe1 N3 K15 -89.94(9) . . . 1_455 ?
N1 Fe1 N3 C13 26.77(17) . . . . ?
C12 Si4 N2 Fe2 -111.33(10) . . . . ?
C12 Si4 N2 Si3 70.72(13) . . . . ?
C10 Si4 N2 Fe2 127.57(10) . . . . ?
C10 Si4 N2 Si3 -50.37(13) . . . . ?
C17 Si5 N4 Fe2 -176.00(8) . . . . ?
C17 Si5 N4 Fe1 100.10(10) . . . . ?
C17 Si5 N4 Si6 -33.75(12) . . . . ?
C18 Si5 N4 Fe2 -54.07(10) . . . . ?
C18 Si5 N4 Fe1 -137.97(9) . . . . ?
C18 Si5 N4 Si6 88.19(11) . . . . ?
C11 Si4 N2 Fe2 8.56(12) . . . . ?
C11 Si4 N2 Si3 -169.39(10) . . . . ?
C19 Si6 N4 Fe2 -140.92(9) . . . . ?
C19 Si6 N4 Fe1 -56.18(10) . . . . ?
C19 Si6 N4 Si5 81.65(11) . . . . ?
C9 Si3 N2 Fe2 169.98(9) . . . . ?
C9 Si3 N2 Si4 -11.97(14) . . . . ?
C9 Si3 C7 K15 -145.09(11) . . . 1_455 ?
C7 Si3 N2 Fe2 50.30(12) . . . . ?
C7 Si3 N2 Si4 -131.65(11) . . . . ?
C22 C13 C15 K15 77.75(13) . . . 1_455 ?
C14 C13 C15 K15 -165.31(13) . . . 1_455 ?
C21 Si6 N4 Fe2 98.18(11) . . . . ?
C21 Si6 N4 Fe1 -177.08(8) . . . . ?
C21 Si6 N4 Si5 -39.25(12) . . . . ?
C20 Si6 N4 Fe2 -21.39(12) . . . . ?
C20 Si6 N4 Fe1 63.36(10) . . . . ?
C20 Si6 N4 Si5 -158.81(9) . . . . ?
C16 Si5 N4 Fe2 65.22(10) . . . . ?
C16 Si5 N4 Fe1 -18.68(11) . . . . ?
C16 Si5 N4 Si6 -152.53(9) . . . . ?
C8 Si3 N2 Fe2 -68.48(12) . . . . ?
C8 Si3 N2 Si4 109.57(12) . . . . ?
C8 Si3 C7 K15 102.54(12) . . . 1_455 ?
C2 Si1 N1 Fe1 -71.68(12) . . . . ?
C2 Si1 N1 Si2 101.39(12) . . . . ?
C5 Si2 N1 Fe1 -122.28(11) . . . . ?
C5 Si2 N1 Si1 64.59(14) . . . . ?
C1 Si1 N1 Fe1 49.13(13) . . . . ?
C1 Si1 N1 Si2 -137.80(12) . . . . ?
C6 Si2 N1 Fe1 -4.17(14) . . . . ?
C6 Si2 N1 Si1 -177.30(11) . . . . ?
C4 Si2 N1 Fe1 115.46(12) . . . . ?
C4 Si2 N1 Si1 -57.67(15) . . . . ?
C3 Si1 N1 Fe1 167.92(12) . . . . ?
C3 Si1 N1 Si2 -19.01(17) . . . . ?
